data_1503678
loop_
_publ_author_name
'Cedr\'on, Juan C'
'Oberti, Juan C.'
'Est\'evez-Braun, Ana'
'Ravelo, Angel G.'
'Del Arco-Aguilar, Marcelino'
'L\'opez, Mat\'ias'

_publ_section_title
;
 Pancratium canariense as an important source of amaryllidaceae alkaloids.
;
_journal_issue 1
_journal_name_full 'Journal of natural products'
_journal_page_first 112
_journal_page_last 116
_journal_paper_doi 10.1021/np800459d
_journal_volume 72
_journal_year 2009
_chemical_formula_moiety 'C17 H19 N O4'
_chemical_formula_sum 'C17 H19 N O4'
_chemical_formula_weight 301.33
_chemical_name_systematic
;
?
;
_space_group_IT_number 19
_symmetry_cell_setting orthorhombic
_symmetry_space_group_name_Hall 'P 2ac 2ab'
_symmetry_space_group_name_H-M 'P 21 21 21'
_atom_sites_solution_hydrogens geom
_atom_sites_solution_primary direct
_atom_sites_solution_secondary difmap
_audit_creation_method SHELXL-97
_cell_angle_alpha 90.00
_cell_angle_beta 90.00
_cell_angle_gamma 90.00
_cell_formula_units_Z 4
_cell_length_a 10.074(5)
_cell_length_b 10.771(3)
_cell_length_c 13.494(7)
_cell_measurement_temperature 293(2)
_cell_volume 1464.2(11)
_computing_structure_refinement 'SHELXL-97 (Sheldrick, 1997)'
_computing_structure_solution 'SIR97 (Giacovazzo et at.,1997)'
_diffrn_ambient_temperature 293(2)
_diffrn_measured_fraction_theta_full 0.982
_diffrn_measured_fraction_theta_max 0.982
_diffrn_measurement_device_type 'Kappa CCD'
_diffrn_radiation_monochromator graphite
_diffrn_radiation_source 'fine-focus sealed tube'
_diffrn_radiation_type MoK\a
_diffrn_radiation_wavelength 0.71073
_diffrn_reflns_av_R_equivalents 0.0000
_diffrn_reflns_av_sigmaI/netI 0.0218
_diffrn_reflns_limit_h_max 13
_diffrn_reflns_limit_h_min 0
_diffrn_reflns_limit_k_max 13
_diffrn_reflns_limit_k_min 0
_diffrn_reflns_limit_l_max 17
_diffrn_reflns_limit_l_min 0
_diffrn_reflns_number 2035
_diffrn_reflns_theta_full 28.25
_diffrn_reflns_theta_max 28.25
_diffrn_reflns_theta_min 2.42
_exptl_absorpt_coefficient_mu 0.098
_exptl_absorpt_correction_type none
_exptl_crystal_colour colurless
_exptl_crystal_density_diffrn 1.367
_exptl_crystal_density_method 'not measured'
_exptl_crystal_description block
_exptl_crystal_F_000 640
_exptl_crystal_size_max .40
_exptl_crystal_size_mid .35
_exptl_crystal_size_min .20
_refine_diff_density_max 0.236
_refine_diff_density_min -0.214
_refine_diff_density_rms 0.053
_refine_ls_extinction_coef 0.080(11)
_refine_ls_extinction_expression Fc^*^=kFc[1+0.001xFc^2^\l^3^/sin(2\q)]^-1/4^
_refine_ls_extinction_method SHELXL
_refine_ls_goodness_of_fit_ref 1.094
_refine_ls_hydrogen_treatment mixed
_refine_ls_matrix_type full
_refine_ls_number_parameters 200
_refine_ls_number_reflns 2035
_refine_ls_number_restraints 0
_refine_ls_restrained_S_all 1.094
_refine_ls_R_factor_all 0.0463
_refine_ls_R_factor_gt 0.0436
_refine_ls_shift/su_max 0.002
_refine_ls_shift/su_mean 0.000
_refine_ls_structure_factor_coef Fsqd
_refine_ls_weighting_details 'calc w=1/[\s^2^(Fo^2^)+(0.0677P)^2^+0.2528P] where P=(Fo^2^+2Fc^2^)/3'
_refine_ls_weighting_scheme calc
_refine_ls_wR_factor_gt 0.1144
_refine_ls_wR_factor_ref 0.1169
_reflns_number_gt 1936
_reflns_number_total 2035
_reflns_threshold_expression >2sigma(I)
_cod_data_source_file np800459d_si_001.cif
_cod_data_source_block jcedron02
_cod_original_sg_symbol_H-M 'P21 21 21'
_cod_database_code 1503678

loop_
_symmetry_equiv_pos_as_xyz
'x, y, z'
'-x+1/2, -y, z+1/2'
'x+1/2, -y+1/2, -z'
'-x, y+1/2, -z+1/2'

loop_
_atom_site_label
_atom_site_type_symbol
_atom_site_fract_x
_atom_site_fract_y
_atom_site_fract_z
_atom_site_U_iso_or_equiv
_atom_site_adp_type
_atom_site_occupancy
_atom_site_symmetry_multiplicity
_atom_site_calc_flag
_atom_site_refinement_flags
N1 N 0.46999(19) -0.00350(15) 0.30500(13) 0.0354(4) Uani 1 1 d .
O1 O 0.40068(18) 0.32176(13) 0.32532(11) 0.0410(4) Uani 1 1 d .
H1O H 0.4545 0.3629 0.2869 0.080 Uiso 1 1 d .
O2 O 0.4714(2) 0.10036(17) -0.01471(11) 0.0553(5) Uani 1 1 d .
O3 O 0.49523(19) 0.16191(18) 0.74496(12) 0.0493(4) Uani 1 1 d .
O4 O 0.30844(17) 0.27689(18) 0.70796(11) 0.0491(4) Uani 1 1 d .
C1 C 0.5233(2) 0.0716(2) 0.57808(15) 0.0383(5) Uani 1 1 d .
H1 H 0.5997 0.0273 0.5936 0.046 Uiso 1 1 calc R
C2 C 0.4615(2) 0.1448(2) 0.64629(14) 0.0356(4) Uani 1 1 d .
C3 C 0.3487(2) 0.2112(2) 0.62484(15) 0.0345(4) Uani 1 1 d .
C4 C 0.2904(2) 0.20741(19) 0.53320(14) 0.0350(4) Uani 1 1 d .
H4 H 0.2137 0.2522 0.5194 0.042 Uiso 1 1 calc R
C5 C 0.35143(18) 0.13310(18) 0.46107(14) 0.0305(4) Uani 1 1 d .
C6 C 0.4659(2) 0.06631(18) 0.48305(14) 0.0325(4) Uani 1 1 d .
C7 C 0.29363(19) 0.12341(19) 0.35751(13) 0.0323(4) Uani 1 1 d .
H7 H 0.1984 0.1421 0.3565 0.039 Uiso 1 1 calc R
C8 C 0.3232(2) -0.0056(2) 0.31704(16) 0.0397(5) Uani 1 1 d .
H8A H 0.2960 -0.0696 0.3634 0.048 Uiso 1 1 calc R
H8B H 0.2791 -0.0192 0.2541 0.048 Uiso 1 1 calc R
C9 C 0.5293(3) -0.0165(2) 0.40485(16) 0.0412(5) Uani 1 1 d .
H9A H 0.6232 0.0029 0.4008 0.049 Uiso 1 1 calc R
H9B H 0.5213 -0.1023 0.4258 0.049 Uiso 1 1 calc R
C10 C 0.37203(19) 0.20376(17) 0.28235(14) 0.0304(4) Uani 1 1 d .
C11 C 0.2911(2) 0.2209(2) 0.18933(16) 0.0394(5) Uani 1 1 d .
H11 H 0.2182 0.2738 0.1926 0.047 Uiso 1 1 calc R
C12 C 0.3160(2) 0.1666(2) 0.10379(16) 0.0422(5) Uani 1 1 d .
H12 H 0.2575 0.1798 0.0515 0.051 Uiso 1 1 calc R
C13 C 0.4331(2) 0.0854(2) 0.08679(15) 0.0385(5) Uani 1 1 d .
H13 H 0.4077 -0.0012 0.0983 0.046 Uiso 1 1 calc R
C14 C 0.5445(2) 0.12055(19) 0.15777(14) 0.0345(4) Uani 1 1 d .
H14A H 0.6161 0.0609 0.1513 0.041 Uiso 1 1 calc R
H14B H 0.5789 0.2015 0.1395 0.041 Uiso 1 1 calc R
C15 C 0.49895(19) 0.12417(18) 0.26522(14) 0.0293(4) Uani 1 1 d .
H15 H 0.5708 0.1600 0.3049 0.035 Uiso 1 1 calc R
C16 C 0.5583(3) 0.0055(3) -0.0479(2) 0.0690(9) Uani 1 1 d .
H16A H 0.5810 0.0199 -0.1161 0.103 Uiso 1 1 calc R
H16B H 0.5152 -0.0736 -0.0418 0.103 Uiso 1 1 calc R
H16C H 0.6375 0.0061 -0.0084 0.103 Uiso 1 1 calc R
C17 C 0.4142(3) 0.2634(3) 0.77665(17) 0.0496(6) Uani 1 1 d .
H17A H 0.3793 0.2472 0.8424 0.059 Uiso 1 1 calc R
H17B H 0.4664 0.3390 0.7791 0.059 Uiso 1 1 calc R

loop_
_atom_site_aniso_label
_atom_site_aniso_U_11
_atom_site_aniso_U_22
_atom_site_aniso_U_33
_atom_site_aniso_U_23
_atom_site_aniso_U_13
_atom_site_aniso_U_12
N1 0.0475(10) 0.0273(8) 0.0314(8) 0.0005(6) -0.0001(8) -0.0001(7)
O1 0.0605(9) 0.0268(7) 0.0357(8) -0.0039(6) 0.0080(7) -0.0040(7)
O2 0.0845(13) 0.0547(10) 0.0268(7) 0.0035(7) 0.0081(8) 0.0197(10)
O3 0.0493(8) 0.0695(11) 0.0291(7) -0.0063(7) -0.0045(6) 0.0043(8)
O4 0.0484(9) 0.0662(11) 0.0329(7) -0.0117(8) 0.0032(7) 0.0068(8)
C1 0.0397(10) 0.0421(11) 0.0331(10) 0.0046(8) -0.0017(8) 0.0066(9)
C2 0.0380(9) 0.0416(11) 0.0271(9) 0.0026(8) -0.0007(8) -0.0052(9)
C3 0.0344(9) 0.0380(10) 0.0310(9) -0.0007(8) 0.0077(8) -0.0031(8)
C4 0.0317(9) 0.0393(10) 0.0339(10) 0.0021(8) 0.0028(8) 0.0019(8)
C5 0.0320(9) 0.0304(9) 0.0290(9) 0.0028(7) 0.0023(7) -0.0049(8)
C6 0.0382(9) 0.0302(9) 0.0290(9) 0.0016(7) 0.0022(8) 0.0019(9)
C7 0.0290(8) 0.0393(10) 0.0285(9) 0.0005(8) -0.0007(7) -0.0057(8)
C8 0.0503(11) 0.0359(10) 0.0328(10) 0.0001(8) -0.0010(9) -0.0162(9)
C9 0.0582(13) 0.0354(10) 0.0300(10) -0.0001(8) -0.0010(10) 0.0123(10)
C10 0.0341(9) 0.0288(9) 0.0282(9) -0.0002(7) 0.0018(7) 0.0002(7)
C11 0.0364(10) 0.0452(11) 0.0366(10) 0.0054(9) -0.0024(9) 0.0067(9)
C12 0.0436(11) 0.0510(13) 0.0319(10) 0.0020(9) -0.0078(9) 0.0003(10)
C13 0.0537(13) 0.0361(9) 0.0257(9) 0.0003(8) -0.0006(8) -0.0012(9)
C14 0.0371(9) 0.0330(9) 0.0333(10) 0.0024(8) 0.0053(8) -0.0008(8)
C15 0.0298(8) 0.0277(8) 0.0304(9) -0.0012(7) -0.0012(7) -0.0034(7)
C16 0.090(2) 0.080(2) 0.0363(13) -0.0039(13) 0.0094(14) 0.0316(19)
C17 0.0508(12) 0.0625(15) 0.0354(11) -0.0111(11) 0.0005(10) -0.0034(12)

loop_
_atom_type_symbol
_atom_type_description
_atom_type_scat_dispersion_real
_atom_type_scat_dispersion_imag
_atom_type_scat_source
C C 0.0033 0.0016 'International Tables Vol C Tables 4.2.6.8 and 6.1.1.4'
H H 0.0000 0.0000 'International Tables Vol C Tables 4.2.6.8 and 6.1.1.4'
O O 0.0106 0.0060 'International Tables Vol C Tables 4.2.6.8 and 6.1.1.4'
N N 0.0061 0.0033 'International Tables Vol C Tables 4.2.6.8 and 6.1.1.4'

loop_
_geom_angle_atom_site_label_1
_geom_angle_atom_site_label_2
_geom_angle_atom_site_label_3
_geom_angle
C9 N1 C8 107.48(18)
C9 N1 C15 109.45(16)
C8 N1 C15 104.21(16)
C10 O1 H1O 109.7
C16 O2 C13 112.83(19)
C2 O3 C17 104.41(18)
C3 O4 C17 104.84(17)
C2 C1 C6 116.85(19)
C2 C1 H1 121.6
C6 C1 H1 121.6
C1 C2 C3 122.47(19)
C1 C2 O3 127.9(2)
C3 C2 O3 109.64(19)
C4 C3 C2 121.98(19)
C4 C3 O4 128.31(19)
C2 C3 O4 109.71(18)
C3 C4 C5 117.11(18)
C3 C4 H4 121.4
C5 C4 H4 121.4
C6 C5 C4 120.71(18)
C6 C5 C7 118.61(17)
C4 C5 C7 120.68(17)
C5 C6 C1 120.89(18)
C5 C6 C9 120.20(18)
C1 C6 C9 118.90(19)
C5 C7 C8 108.54(17)
C5 C7 C10 111.64(15)
C8 C7 C10 100.09(15)
C5 C7 H7 112.0
C8 C7 H7 112.0
C10 C7 H7 112.0
N1 C8 C7 102.70(16)
N1 C8 H8A 111.2
C7 C8 H8A 111.2
N1 C8 H8B 111.2
C7 C8 H8B 111.2
H8A C8 H8B 109.1
N1 C9 C6 113.95(17)
N1 C9 H9A 108.8
C6 C9 H9A 108.8
N1 C9 H9B 108.8
C6 C9 H9B 108.8
H9A C9 H9B 107.7
O1 C10 C11 109.77(16)
O1 C10 C7 109.55(15)
C11 C10 C7 109.74(16)
O1 C10 C15 112.63(16)
C11 C10 C15 112.84(16)
C7 C10 C15 102.02(15)
C12 C11 C10 124.85(19)
C12 C11 H11 117.6
C10 C11 H11 117.6
C11 C12 C13 123.2(2)
C11 C12 H12 118.4
C13 C12 H12 118.4
O2 C13 C12 107.19(18)
O2 C13 C14 112.0(2)
C12 C13 C14 109.96(17)
O2 C13 H13 109.2
C12 C13 H13 109.2
C14 C13 H13 109.2
C15 C14 C13 112.54(17)
C15 C14 H14A 109.1
C13 C14 H14A 109.1
C15 C14 H14B 109.1
C13 C14 H14B 109.1
H14A C14 H14B 107.8
N1 C15 C14 112.03(15)
N1 C15 C10 106.92(15)
C14 C15 C10 113.79(16)
N1 C15 H15 108.0
C14 C15 H15 108.0
C10 C15 H15 108.0
O2 C16 H16A 109.5
O2 C16 H16B 109.5
H16A C16 H16B 109.5
O2 C16 H16C 109.5
H16A C16 H16C 109.5
H16B C16 H16C 109.5
O4 C17 O3 108.15(18)
O4 C17 H17A 110.1
O3 C17 H17A 110.1
O4 C17 H17B 110.1
O3 C17 H17B 110.1
H17A C17 H17B 108.4

loop_
_geom_bond_atom_site_label_1
_geom_bond_atom_site_label_2
_geom_bond_distance
N1 C9 1.481(3)
N1 C8 1.488(3)
N1 C15 1.505(2)
O1 C10 1.427(2)
O1 H1O 0.8712
O2 C16 1.418(3)
O2 C13 1.432(3)
O3 C2 1.386(3)
O3 C17 1.430(3)
O4 C3 1.387(2)
O4 C17 1.420(3)
C1 C2 1.362(3)
C1 C6 1.408(3)
C1 H1 0.9300
C2 C3 1.373(3)
C3 C4 1.370(3)
C4 C5 1.402(3)
C4 H4 0.9300
C5 C6 1.391(3)
C5 C7 1.518(3)
C6 C9 1.522(3)
C7 C8 1.522(3)
C7 C10 1.550(3)
C7 H7 0.9800
C8 H8A 0.9700
C8 H8B 0.9700
C9 H9A 0.9700
C9 H9B 0.9700
C10 C11 1.508(3)
C10 C15 1.557(3)
C11 C12 1.318(3)
C11 H11 0.9300
C12 C13 1.486(3)
C12 H12 0.9300
C13 C14 1.523(3)
C13 H13 0.9800
C14 C15 1.521(3)
C14 H14A 0.9700
C14 H14B 0.9700
C15 H15 0.9800
C16 H16A 0.9600
C16 H16B 0.9600
C16 H16C 0.9600
C17 H17A 0.9700
C17 H17B 0.9700

loop_
_geom_torsion_atom_site_label_1
_geom_torsion_atom_site_label_2
_geom_torsion_atom_site_label_3
_geom_torsion_atom_site_label_4
_geom_torsion
C6 C1 C2 C3 -0.2(3)
C6 C1 C2 O3 177.5(2)
C17 O3 C2 C1 169.8(2)
C17 O3 C2 C3 -12.4(2)
C1 C2 C3 C4 0.4(3)
O3 C2 C3 C4 -177.58(19)
C1 C2 C3 O4 -179.9(2)
O3 C2 C3 O4 2.1(2)
C17 O4 C3 C4 -171.1(2)
C17 O4 C3 C2 9.2(2)
C2 C3 C4 C5 -0.5(3)
O4 C3 C4 C5 179.94(19)
C3 C4 C5 C6 0.2(3)
C3 C4 C5 C7 179.98(17)
C4 C5 C6 C1 0.0(3)
C7 C5 C6 C1 -179.74(18)
C4 C5 C6 C9 178.49(19)
C7 C5 C6 C9 -1.3(3)
C2 C1 C6 C5 -0.1(3)
C2 C1 C6 C9 -178.56(19)
C6 C5 C7 C8 31.5(2)
C4 C5 C7 C8 -148.28(18)
C6 C5 C7 C10 -77.9(2)
C4 C5 C7 C10 102.3(2)
C9 N1 C8 C7 75.88(19)
C15 N1 C8 C7 -40.22(19)
C5 C7 C8 N1 -67.65(19)
C10 C7 C8 N1 49.41(19)
C8 N1 C9 C6 -46.0(2)
C15 N1 C9 C6 66.6(2)
C5 C6 C9 N1 8.2(3)
C1 C6 C9 N1 -173.29(18)
C5 C7 C10 O1 -43.4(2)
C8 C7 C10 O1 -158.09(17)
C5 C7 C10 C11 -163.96(16)
C8 C7 C10 C11 81.32(19)
C5 C7 C10 C15 76.17(19)
C8 C7 C10 C15 -38.55(18)
O1 C10 C11 C12 132.3(2)
C7 C10 C11 C12 -107.3(2)
C15 C10 C11 C12 5.8(3)
C10 C11 C12 C13 -3.3(4)
C16 O2 C13 C12 -164.4(2)
C16 O2 C13 C14 74.9(3)
C11 C12 C13 O2 -147.9(2)
C11 C12 C13 C14 -25.9(3)
O2 C13 C14 C15 171.24(17)
C12 C13 C14 C15 52.2(2)
C9 N1 C15 C14 135.02(17)
C8 N1 C15 C14 -110.27(18)
C9 N1 C15 C10 -99.68(19)
C8 N1 C15 C10 15.0(2)
C13 C14 C15 N1 70.2(2)
C13 C14 C15 C10 -51.2(2)
O1 C10 C15 N1 132.49(15)
C11 C10 C15 N1 -102.53(18)
C7 C10 C15 N1 15.14(19)
O1 C10 C15 C14 -103.28(18)
C11 C10 C15 C14 21.7(2)
C7 C10 C15 C14 139.37(16)
C3 O4 C17 O3 -16.9(3)
C2 O3 C17 O4 18.1(3)
